data_2233199
loop_
_publ_author_name
'Han, Liying'
'Sun, Dajun'

_publ_section_title
;
 Bis[6-(1<i>H</i>-benzimidazol-2-yl-\k<i>N</i>^3^)pyridine-2-carboxylato-\k^2^<i>N</i>,<i>O</i>]cobalt(II)
 dihydrate
;
_journal_coeditor_code HY2495
_journal_issue 1
_journal_name_full 'Acta Crystallographica Section E'
_journal_page_first m74
_journal_paper_doi 10.1107/S1600536811053700
_journal_volume 68
_journal_year 2012
_chemical_formula_iupac '[Co (C13 H8 N3 O2)2], 2H2 O'
_chemical_formula_moiety 'C26 H16 Co N6 O4, 2(H2 O)'
_chemical_formula_sum 'C26 H20 Co N6 O6'
_chemical_formula_weight 571.41
_chemical_name_systematic
;
Bis[6-(1<i>H</i>-benzimidazol-2-yl-\k<i>N</i>^3^)pyridine-2-carboxylato-
\k^2^<i>N</i>,<i>O</i>]cobalt(II) dihydrate
;
_space_group_IT_number 14
_symmetry_cell_setting monoclinic
_symmetry_space_group_name_Hall '-P 2ybc'
_symmetry_space_group_name_H-M 'P 1 21/c 1'
_atom_sites_solution_hydrogens geom
_atom_sites_solution_primary direct
_atom_sites_solution_secondary difmap
_audit_creation_method SHELXL-97
_cell_angle_alpha 90.00
_cell_angle_beta 111.4530(10)
_cell_angle_gamma 90.00
_cell_formula_units_Z 4
_cell_length_a 9.8602(5)
_cell_length_b 20.3681(11)
_cell_length_c 13.1069(7)
_cell_measurement_reflns_used 4827
_cell_measurement_temperature 185(2)
_cell_measurement_theta_max 26.03
_cell_measurement_theta_min 0.99
_cell_volume 2449.9(2)
_computing_cell_refinement 'SAINT (Bruker, 2007)'
_computing_data_collection 'APEX2 (Bruker, 2007)'
_computing_data_reduction 'SAINT (Bruker, 2007)'
_computing_molecular_graphics 'XP in SHELXTL and Mercury (Macrae <i>et al.</i>, 2006)'
_computing_publication_material 'SHELXTL (Sheldrick, 2008) and PLATON (Spek, 2009)'
_computing_structure_refinement 'SHELXTL (Sheldrick, 2008)'
_computing_structure_solution 'SHELXTL (Sheldrick, 2008)'
_diffrn_ambient_temperature 185(2)
_diffrn_measured_fraction_theta_full 0.999
_diffrn_measured_fraction_theta_max 0.999
_diffrn_measurement_device_type 'Bruker APEXII CCD'
_diffrn_measurement_method '\f and \w scans'
_diffrn_radiation_monochromator graphite
_diffrn_radiation_source 'fine-focus sealed tube'
_diffrn_radiation_type MoK\a
_diffrn_radiation_wavelength 0.71073
_diffrn_reflns_av_R_equivalents 0.0256
_diffrn_reflns_av_sigmaI/netI 0.0309
_diffrn_reflns_limit_h_max 10
_diffrn_reflns_limit_h_min -12
_diffrn_reflns_limit_k_max 25
_diffrn_reflns_limit_k_min -23
_diffrn_reflns_limit_l_max 16
_diffrn_reflns_limit_l_min -16
_diffrn_reflns_number 13443
_diffrn_reflns_theta_full 26.06
_diffrn_reflns_theta_max 26.06
_diffrn_reflns_theta_min 1.95
_exptl_absorpt_coefficient_mu 0.757
_exptl_absorpt_correction_T_max 0.9147
_exptl_absorpt_correction_T_min 0.8393
_exptl_absorpt_correction_type multi-scan
_exptl_absorpt_process_details '(SADABS; Bruker, 2001)'
_exptl_crystal_colour pink
_exptl_crystal_density_diffrn 1.549
_exptl_crystal_density_method 'not measured'
_exptl_crystal_description block
_exptl_crystal_F_000 1172
_exptl_crystal_size_max 0.24
_exptl_crystal_size_mid 0.15
_exptl_crystal_size_min 0.12
_refine_diff_density_max 0.956
_refine_diff_density_min -0.594
_refine_ls_extinction_method none
_refine_ls_goodness_of_fit_ref 1.063
_refine_ls_hydrogen_treatment constr
_refine_ls_matrix_type full
_refine_ls_number_parameters 352
_refine_ls_number_reflns 4827
_refine_ls_number_restraints 6
_refine_ls_restrained_S_all 1.072
_refine_ls_R_factor_all 0.0628
_refine_ls_R_factor_gt 0.0492
_refine_ls_shift/su_max 0.001
_refine_ls_shift/su_mean 0.000
_refine_ls_structure_factor_coef Fsqd
_refine_ls_weighting_details 'calc w=1/[\s^2^(Fo^2^)+(0.0767P)^2^+2.8721P] where P=(Fo^2^+2Fc^2^)/3'
_refine_ls_weighting_scheme calc
_refine_ls_wR_factor_gt 0.1396
_refine_ls_wR_factor_ref 0.1501
_reflns_number_gt 3864
_reflns_number_total 4827
_reflns_threshold_expression I>2\s(I)
_cod_data_source_file hy2495.cif
_cod_data_source_block I
_cod_original_sg_symbol_H-M 'P 21/c'
_cod_database_code 2233199
_cod_database_fobs_code 2233199

loop_
_symmetry_equiv_pos_as_xyz
'x, y, z'
'-x, y+1/2, -z+1/2'
'-x, -y, -z'
'x, -y-1/2, z-1/2'

loop_
_atom_site_type_symbol
_atom_site_label
_atom_site_fract_x
_atom_site_fract_y
_atom_site_fract_z
_atom_site_U_iso_or_equiv
_atom_site_adp_type
_atom_site_calc_flag
_atom_site_refinement_flags
_atom_site_occupancy
_atom_site_symmetry_multiplicity
C C1 0.1555(4) 0.35179(16) 0.7579(3) 0.0386(8) Uani d . 1 1
C C2 0.3187(4) 0.35664(15) 0.8211(3) 0.0321(7) Uani d . 1 1
C C3 0.4130(4) 0.30476(16) 0.8634(3) 0.0384(8) Uani d . 1 1
H H3A 0.3779 0.2609 0.8558 0.046 Uiso calc R 1 1
C C4 0.5581(4) 0.31795(16) 0.9164(3) 0.0404(8) Uani d . 1 1
H H4A 0.6245 0.2829 0.9462 0.048 Uiso calc R 1 1
C C5 0.6094(4) 0.38247(16) 0.9270(3) 0.0356(7) Uani d . 1 1
H H5A 0.7100 0.3920 0.9631 0.043 Uiso calc R 1 1
C C6 0.5091(3) 0.43192(15) 0.8833(2) 0.0290(6) Uani d . 1 1
C C7 0.5339(3) 0.50287(14) 0.8836(2) 0.0278(6) Uani d . 1 1
C C8 0.6304(3) 0.60145(15) 0.9040(3) 0.0308(7) Uani d . 1 1
C C9 0.7184(4) 0.65706(16) 0.9248(3) 0.0393(8) Uani d . 1 1
H H9A 0.8210 0.6545 0.9619 0.047 Uiso calc R 1 1
C C10 0.6487(4) 0.71598(17) 0.8885(3) 0.0420(8) Uani d . 1 1
H H10A 0.7052 0.7550 0.9002 0.050 Uiso calc R 1 1
C C11 0.4972(4) 0.72036(16) 0.8348(3) 0.0388(8) Uani d . 1 1
H H11A 0.4534 0.7621 0.8127 0.047 Uiso calc R 1 1
C C12 0.4113(4) 0.66545(15) 0.8138(3) 0.0337(7) Uani d . 1 1
H H12A 0.3087 0.6684 0.7771 0.040 Uiso calc R 1 1
C C13 0.4794(3) 0.60507(14) 0.8482(3) 0.0287(6) Uani d . 1 1
C C14 0.0579(4) 0.57477(19) 0.8491(4) 0.0512(10) Uani d . 1 1
C C15 0.0334(4) 0.60199(19) 0.7370(3) 0.0502(10) Uani d . 1 1
C C16 -0.0381(5) 0.6601(2) 0.6968(4) 0.0728(16) Uani d . 1 1
H H16A -0.0828 0.6848 0.7375 0.087 Uiso calc R 1 1
C C17 -0.0424(6) 0.6812(2) 0.5950(4) 0.088(2) Uani d . 1 1
H H17A -0.0897 0.7214 0.5657 0.105 Uiso calc R 1 1
C C18 0.0215(6) 0.6445(2) 0.5353(4) 0.0763(16) Uani d . 1 1
H H18A 0.0188 0.6586 0.4655 0.092 Uiso calc R 1 1
C C19 0.0896(4) 0.58621(18) 0.5817(3) 0.0498(10) Uani d . 1 1
C C20 0.1695(4) 0.54082(17) 0.5376(3) 0.0446(9) Uani d . 1 1
C C21 0.2695(5) 0.49105(19) 0.4359(3) 0.0518(10) Uani d . 1 1
C C22 0.3211(6) 0.4676(3) 0.3561(4) 0.0721(14) Uani d . 1 1
H H22A 0.2964 0.4887 0.2870 0.087 Uiso calc R 1 1
C C23 0.4077(6) 0.4137(3) 0.3816(4) 0.0718(14) Uani d . 1 1
H H23A 0.4428 0.3967 0.3283 0.086 Uiso calc R 1 1
C C24 0.4476(5) 0.3820(2) 0.4829(4) 0.0620(11) Uani d . 1 1
H H24A 0.5105 0.3450 0.4976 0.074 Uiso calc R 1 1
C C25 0.3962(4) 0.40391(19) 0.5622(3) 0.0486(9) Uani d . 1 1
H H25A 0.4216 0.3824 0.6310 0.058 Uiso calc R 1 1
C C26 0.3061(4) 0.45864(17) 0.5370(3) 0.0409(8) Uani d . 1 1
N N1 0.3673(3) 0.41784(12) 0.8317(2) 0.0284(5) Uani d . 1 1
N N2 0.4214(3) 0.54241(12) 0.8366(2) 0.0287(6) Uani d . 1 1
N N3 0.6612(3) 0.53553(13) 0.9257(2) 0.0334(6) Uani d . 1 1
H H3 0.7476 0.5182 0.9605 0.040 Uiso calc R 1 1
N N4 0.0940(3) 0.56671(14) 0.6808(3) 0.0421(7) Uani d . 1 1
N N5 0.2413(3) 0.49147(13) 0.5994(2) 0.0363(6) Uani d . 1 1
N N6 0.1837(4) 0.54260(16) 0.4400(3) 0.0599(10) Uani d . 1 1
H H6 0.1447 0.5718 0.3879 0.072 Uiso calc R 1 1
O O1 0.0911(2) 0.40631(11) 0.7254(2) 0.0416(6) Uani d . 1 1
O O2 0.0977(3) 0.29740(13) 0.7412(3) 0.0601(8) Uani d . 1 1
O O1W 0.1067(4) 0.5642(2) 1.1243(4) 0.1120(16) Uani d U 1 1
H H1A 0.0385 0.5579 1.1501 0.168 Uiso d R 1 1
H H1B 0.0679 0.5744 1.0559 0.168 Uiso d R 1 1
O O2W -0.2043(5) 0.3346(3) 0.7130(6) 0.179(3) Uani d . 1 1
H H2A -0.1389 0.3089 0.7008 0.268 Uiso d R 1 1
H H2B -0.1663 0.3533 0.7805 0.268 Uiso d R 1 1
O O3 0.1308(3) 0.52097(12) 0.8735(2) 0.0477(6) Uani d . 1 1
O O4 0.0139(3) 0.60542(18) 0.9118(3) 0.0748(10) Uani d . 1 1
Co Co1 0.22295(4) 0.49008(2) 0.75644(4) 0.03024(16) Uani d . 1 1

loop_
_atom_site_aniso_label
_atom_site_aniso_U_11
_atom_site_aniso_U_22
_atom_site_aniso_U_33
_atom_site_aniso_U_12
_atom_site_aniso_U_13
_atom_site_aniso_U_23
C1 0.0422(19) 0.0317(18) 0.0419(19) -0.0054(15) 0.0154(16) 0.0014(14)
C2 0.0403(18) 0.0260(16) 0.0333(16) -0.0007(13) 0.0174(14) 0.0001(12)
C3 0.051(2) 0.0225(16) 0.0437(19) 0.0005(14) 0.0198(16) 0.0011(13)
C4 0.048(2) 0.0294(17) 0.0440(19) 0.0130(15) 0.0165(16) 0.0032(14)
C5 0.0355(17) 0.0300(17) 0.0404(18) 0.0058(13) 0.0128(14) -0.0023(14)
C6 0.0319(16) 0.0270(16) 0.0303(16) 0.0031(12) 0.0140(13) -0.0006(12)
C7 0.0294(16) 0.0278(15) 0.0289(16) 0.0022(12) 0.0140(13) -0.0021(12)
C8 0.0311(16) 0.0282(16) 0.0358(17) 0.0018(12) 0.0155(13) -0.0029(13)
C9 0.0330(17) 0.0362(18) 0.050(2) -0.0053(14) 0.0168(16) -0.0043(15)
C10 0.044(2) 0.0309(18) 0.054(2) -0.0087(15) 0.0213(17) -0.0022(15)
C11 0.0444(19) 0.0281(17) 0.045(2) 0.0003(14) 0.0172(16) 0.0027(14)
C12 0.0337(17) 0.0282(16) 0.0384(18) 0.0024(13) 0.0122(14) 0.0026(13)
C13 0.0317(16) 0.0262(15) 0.0330(16) -0.0021(12) 0.0176(13) -0.0032(12)
C14 0.0300(18) 0.049(2) 0.073(3) 0.0037(16) 0.0162(18) -0.020(2)
C15 0.0327(19) 0.046(2) 0.056(2) 0.0075(16) -0.0028(16) -0.0218(18)
C16 0.058(3) 0.059(3) 0.068(3) 0.031(2) -0.016(2) -0.027(2)
C17 0.095(4) 0.052(3) 0.068(3) 0.041(3) -0.027(3) -0.019(2)
C18 0.098(4) 0.042(2) 0.049(2) 0.020(2) -0.020(2) -0.0059(19)
C19 0.054(2) 0.0320(18) 0.043(2) 0.0024(16) -0.0060(17) -0.0085(15)
C20 0.054(2) 0.0291(18) 0.0378(19) -0.0060(16) 0.0019(16) -0.0007(14)
C21 0.069(3) 0.045(2) 0.042(2) -0.0137(19) 0.020(2) -0.0004(17)
C22 0.110(4) 0.069(3) 0.049(3) -0.016(3) 0.044(3) -0.001(2)
C23 0.093(4) 0.080(3) 0.063(3) -0.011(3) 0.054(3) -0.008(3)
C24 0.070(3) 0.058(3) 0.072(3) -0.001(2) 0.042(2) -0.013(2)
C25 0.058(2) 0.047(2) 0.051(2) 0.0019(18) 0.0310(19) -0.0018(17)
C26 0.048(2) 0.0347(18) 0.044(2) -0.0115(15) 0.0210(16) -0.0069(15)
N1 0.0339(14) 0.0228(12) 0.0306(13) 0.0019(10) 0.0143(11) 0.0002(10)
N2 0.0276(13) 0.0253(13) 0.0342(14) 0.0013(10) 0.0124(11) -0.0012(10)
N3 0.0255(13) 0.0306(14) 0.0428(16) 0.0031(11) 0.0109(12) -0.0021(12)
N4 0.0343(15) 0.0312(15) 0.0485(18) 0.0017(12) 0.0004(13) -0.0095(13)
N5 0.0421(16) 0.0287(14) 0.0378(16) -0.0047(12) 0.0141(13) -0.0024(11)
N6 0.093(3) 0.0400(19) 0.0360(18) -0.0024(18) 0.0105(18) 0.0061(14)
O1 0.0357(13) 0.0314(12) 0.0534(15) -0.0017(10) 0.0111(11) 0.0030(11)
O2 0.0529(17) 0.0332(14) 0.082(2) -0.0138(12) 0.0099(15) 0.0031(13)
O1W 0.063(2) 0.130(3) 0.157(4) 0.002(2) 0.056(2) 0.065(3)
O2W 0.064(3) 0.174(6) 0.278(8) -0.023(3) 0.038(4) -0.033(5)
O3 0.0461(15) 0.0418(14) 0.0653(17) -0.0004(11) 0.0321(13) -0.0061(12)
O4 0.0603(19) 0.086(2) 0.082(2) 0.0234(17) 0.0312(17) -0.0224(18)
Co1 0.0299(3) 0.0230(2) 0.0377(3) 0.00136(16) 0.01228(19) -0.00077(17)

loop_
_atom_type_symbol
_atom_type_description
_atom_type_scat_dispersion_real
_atom_type_scat_dispersion_imag
_atom_type_scat_source
C C 0.0033 0.0016 'International Tables Vol C Tables 4.2.6.8 and 6.1.1.4'
H H 0.0000 0.0000 'International Tables Vol C Tables 4.2.6.8 and 6.1.1.4'
N N 0.0061 0.0033 'International Tables Vol C Tables 4.2.6.8 and 6.1.1.4'
O O 0.0106 0.0060 'International Tables Vol C Tables 4.2.6.8 and 6.1.1.4'
Co Co 0.3494 0.9721 'International Tables Vol C Tables 4.2.6.8 and 6.1.1.4'

loop_
_geom_angle_atom_site_label_1
_geom_angle_atom_site_label_2
_geom_angle_atom_site_label_3
_geom_angle
O2 C1 O1 125.8(3)
O2 C1 C2 119.0(3)
O1 C1 C2 115.1(3)
N1 C2 C3 120.9(3)
N1 C2 C1 112.9(3)
C3 C2 C1 126.3(3)
C4 C3 C2 118.6(3)
C4 C3 H3A 120.7
C2 C3 H3A 120.7
C3 C4 C5 120.5(3)
C3 C4 H4A 119.7
C5 C4 H4A 119.7
C6 C5 C4 117.8(3)
C6 C5 H5A 121.1
C4 C5 H5A 121.1
N1 C6 C5 120.6(3)
N1 C6 C7 110.8(3)
C5 C6 C7 128.6(3)
N2 C7 N3 112.7(3)
N2 C7 C6 119.1(3)
N3 C7 C6 128.2(3)
N3 C8 C9 132.5(3)
N3 C8 C13 105.7(3)
C9 C8 C13 121.8(3)
C10 C9 C8 116.4(3)
C10 C9 H9A 121.8
C8 C9 H9A 121.8
C9 C10 C11 122.3(3)
C9 C10 H10A 118.9
C11 C10 H10A 118.9
C12 C11 C10 121.1(3)
C12 C11 H11A 119.5
C10 C11 H11A 119.5
C11 C12 C13 117.8(3)
C11 C12 H12A 121.1
C13 C12 H12A 121.1
N2 C13 C12 130.3(3)
N2 C13 C8 109.1(3)
C12 C13 C8 120.6(3)
O4 C14 O3 124.6(4)
O4 C14 C15 119.7(4)
O3 C14 C15 115.6(3)
N4 C15 C16 121.9(4)
N4 C15 C14 113.6(3)
C16 C15 C14 124.4(4)
C15 C16 C17 117.6(4)
C15 C16 H16A 121.2
C17 C16 H16A 121.2
C16 C17 C18 121.0(4)
C16 C17 H17A 119.5
C18 C17 H17A 119.5
C17 C18 C19 117.4(5)
C17 C18 H18A 121.3
C19 C18 H18A 121.3
N4 C19 C18 121.0(4)
N4 C19 C20 111.3(3)
C18 C19 C20 127.6(4)
N5 C20 N6 112.7(4)
N5 C20 C19 118.9(3)
N6 C20 C19 128.3(3)
N6 C21 C22 133.8(4)
N6 C21 C26 105.9(3)
C22 C21 C26 120.3(4)
C23 C22 C21 117.4(4)
C23 C22 H22A 121.3
C21 C22 H22A 121.3
C22 C23 C24 122.7(4)
C22 C23 H23A 118.6
C24 C23 H23A 118.6
C25 C24 C23 120.7(4)
C25 C24 H24A 119.6
C23 C24 H24A 119.6
C24 C25 C26 117.2(4)
C24 C25 H25A 121.4
C26 C25 H25A 121.4
N5 C26 C25 129.9(3)
N5 C26 C21 108.5(3)
C25 C26 C21 121.6(4)
C2 N1 C6 121.6(3)
C2 N1 Co1 117.9(2)
C6 N1 Co1 120.3(2)
C7 N2 C13 105.5(3)
C7 N2 Co1 112.7(2)
C13 N2 Co1 141.4(2)
C7 N3 C8 107.1(3)
C7 N3 H3 126.5
C8 N3 H3 126.5
C15 N4 C19 121.2(3)
C15 N4 Co1 118.5(3)
C19 N4 Co1 119.5(2)
C20 N5 C26 105.4(3)
C20 N5 Co1 112.7(2)
C26 N5 Co1 141.9(2)
C20 N6 C21 107.5(3)
C20 N6 H6 126.2
C21 N6 H6 126.2
C1 O1 Co1 116.6(2)
H1A O1W H1B 109.2
H2A O2W H2B 110.8
C14 O3 Co1 114.7(3)
N4 Co1 N1 174.98(11)
N4 Co1 O1 107.37(10)
N1 Co1 O1 77.25(10)
N4 Co1 N5 77.12(12)
N1 Co1 N5 100.74(10)
O1 Co1 N5 95.12(10)
N4 Co1 N2 98.86(10)
N1 Co1 N2 76.70(10)
O1 Co1 N2 153.43(10)
N5 Co1 N2 94.71(10)
N4 Co1 O3 76.70(12)
N1 Co1 O3 105.66(10)
O1 Co1 O3 89.01(10)
N5 Co1 O3 153.54(11)
N2 Co1 O3 93.05(10)

loop_
_geom_bond_atom_site_label_1
_geom_bond_atom_site_label_2
_geom_bond_distance
C1 O2 1.228(4)
C1 O1 1.273(4)
C1 C2 1.520(5)
C2 N1 1.324(4)
C2 C3 1.383(5)
C3 C4 1.369(5)
C3 H3A 0.9500
C4 C5 1.396(5)
C4 H4A 0.9500
C5 C6 1.381(4)
C5 H5A 0.9500
C6 N1 1.343(4)
C6 C7 1.466(4)
C7 N2 1.326(4)
C7 N3 1.347(4)
C8 N3 1.383(4)
C8 C9 1.392(4)
C8 C13 1.400(4)
C9 C10 1.379(5)
C9 H9A 0.9500
C10 C11 1.402(5)
C10 H10A 0.9500
C11 C12 1.369(5)
C11 H11A 0.9500
C12 C13 1.395(4)
C12 H12A 0.9500
C13 N2 1.384(4)
C14 O4 1.231(5)
C14 O3 1.285(5)
C14 C15 1.506(6)
C15 N4 1.318(5)
C15 C16 1.380(5)
C16 C17 1.388(8)
C16 H16A 0.9500
C17 C18 1.389(8)
C17 H17A 0.9500
C18 C19 1.390(5)
C18 H18A 0.9500
C19 N4 1.344(5)
C19 C20 1.463(6)
C20 N5 1.322(4)
C20 N6 1.337(5)
C21 N6 1.362(6)
C21 C22 1.403(6)
C21 C26 1.404(5)
C22 C23 1.356(7)
C22 H22A 0.9500
C23 C24 1.398(7)
C23 H23A 0.9500
C24 C25 1.386(5)
C24 H24A 0.9500
C25 C26 1.388(5)
C25 H25A 0.9500
C26 N5 1.381(4)
N1 Co1 2.034(2)
N2 Co1 2.137(3)
N3 H3 0.8800
N4 Co1 2.028(3)
N5 Co1 2.132(3)
N6 H6 0.8800
O1 Co1 2.093(2)
O1W H1A 0.8661
O1W H1B 0.8622
O2W H2A 0.8899
O2W H2B 0.9083
O3 Co1 2.144(3)

loop_
_geom_hbond_atom_site_label_D
_geom_hbond_atom_site_label_H
_geom_hbond_atom_site_label_A
_geom_hbond_site_symmetry_A
_geom_hbond_distance_DH
_geom_hbond_distance_HA
_geom_hbond_distance_DA
_geom_hbond_angle_DHA
N3 H3 O3 3_667 0.88 2.21 2.917(4) 137
N6 H6 O1 3_566 0.88 2.30 2.971(4) 133
O1W H1A O3 3_567 0.87 2.26 2.923(4) 134
O1W H1B O4 . 0.86 1.87 2.727(6) 170
O2W H2A O2 . 0.89 2.21 2.962(6) 142
O2W H2B O1W 3_567 0.91 2.05 2.867(8) 149
